data_1533972
loop_
_publ_author_name
'Kato, K.'
'Kimizuka, N.'
'Takayama, E.'

_publ_section_title
;
 Kristallstruktur von Fe2 Ge2 O8
;
_journal_name_full Naturwissenschaften
_journal_page_first 616
_journal_page_last 617
_journal_volume 66
_journal_year 1979
_chemical_formula_sum 'Fe3 Ge2 O8'
_space_group_IT_number 14
_symmetry_space_group_name_Hall '-P 2ybc'
_symmetry_space_group_name_H-M 'P 1 21/c 1'
_cell_angle_alpha 90
_cell_angle_beta 117.7
_cell_angle_gamma 90
_cell_formula_units_Z 4
_cell_length_a 8.479
_cell_length_b 8.333
_cell_length_c 9.196
_cell_volume 575.283
_citation_journal_id_ASTM NATWAY
_cod_data_source_file Kato_NATWAY_1979_315.cif
_cod_data_source_block Fe3Ge2O8
_cod_original_cell_volume 575.2828
_cod_database_code 1533972

loop_
_symmetry_equiv_pos_as_xyz
x,y,z
-x,y+1/2,-z+1/2
-x,-y,-z
x,-y-1/2,z-1/2

loop_
_atom_site_label
_atom_site_type_symbol
_atom_site_fract_x
_atom_site_fract_y
_atom_site_fract_z
_atom_site_occupancy
_atom_site_U_iso_or_equiv
Ge2 Ge+4 0.37151 0.25205 0.48828 1 0.0
Fe1 Fe+3 0.0705 0.35719 0.10726 1 0.0
O8 O-2 0.4323 0.6508 0.3809 1 0.0
O7 O-2 0.4094 0.1104 0.3615 1 0.0
O2 O-2 0.0881 0.5987 0.1275 1 0.0
Fe3 Fe+3 0.19491 0.61646 0.37334 1 0.0
Ge1 Ge+4 0.21997 -0.02015 0.23251 1 0.0
O6 O-2 0.1729 0.8599 0.37 1 0.0
O1 O-2 0.049 0.1234 0.1333 1 0.0
O3 O-2 0.2967 0.3682 0.0979 1 0.0
Fe2 Fe+2 0.34279 0.6162 0.1365 1 0.0
O5 O-2 0.2025 0.3817 0.3594 1 0.0
O4 O-2 0.2957 0.871 0.1142 1 0.0
